data_4115319
loop_
_publ_author_name
'Paul A. Wender'
'Jeremy L. Baryza'
'Chad E. Bennett'
'F. Christopher Bi'
'Stacey E. Brenner'
'Michael O. Clarke'
'Joshua C. Horan'
'Cindy Kan'
'Emmanuel Lac\^ote'
'Blaise Lippa'
'Peter G. Nell'
'Tim M. Turner'

_publ_contact_author_email wenderp@stanford.edu
_publ_contact_author_name 'Paul A. Wender'
_publ_section_title
;
 The Practical Synthesis of a Novel and Highly Potent Analogue of
 Bryostatin
;
_journal_name_full 'Journal of the American Chemical Society'
_journal_page_first 13648
_journal_page_last 13649
_journal_paper_doi 10.1021/ja027509+
_journal_volume 124
_journal_year 2002
_chemical_formula_moiety 'C19 H30 O4 '
_chemical_formula_sum 'C19 H30 O4'
_chemical_formula_weight 322.44
_space_group_IT_number 19
_symmetry_cell_setting orthorhombic
_symmetry_Int_Tables_number 19
_symmetry_space_group_name_Hall 'P 2ac 2ab'
_symmetry_space_group_name_H-M 'P 21 21 21'
_cell_angle_alpha 90
_cell_angle_beta 90
_cell_angle_gamma 90
_cell_formula_units_Z 4
_cell_length_a 8.6258(9)
_cell_length_b 10.158(1)
_cell_length_c 20.659(2)
_cell_measurement_temperature 273.1
_cell_volume 1810.2(3)
_computing_cell_refinement Unknown
_computing_data_collection Unknown
_computing_data_reduction CrystalStructure
_computing_publication_material 'CrystalStructure Ver. 2.00'
_computing_structure_refinement CRYSTALS
_computing_structure_solution SHELXS97
_diffrn_measured_fraction_theta_full 0.9862
_diffrn_measured_fraction_theta_max 0.9862
_diffrn_radiation_type 'Mo K\a'
_diffrn_radiation_wavelength 0.7107
_diffrn_reflns_av_R_equivalents 0.060
_diffrn_reflns_limit_h_max 10
_diffrn_reflns_limit_h_min -9
_diffrn_reflns_limit_k_max 8
_diffrn_reflns_limit_k_min -11
_diffrn_reflns_limit_l_max 21
_diffrn_reflns_limit_l_min -24
_diffrn_reflns_number 8062
_diffrn_reflns_theta_full 24.73
_diffrn_reflns_theta_max 24.73
_exptl_absorpt_coefficient_mu 0.081
_exptl_absorpt_correction_type empirical
_exptl_crystal_colour colorless
_exptl_crystal_density_diffrn 1.183
_exptl_crystal_description rhombic
_exptl_crystal_size_max 0.25
_exptl_crystal_size_mid 0.19
_exptl_crystal_size_min 0.15
_refine_diff_density_max 0.45
_refine_diff_density_min -0.41
_refine_ls_extinction_method none
_refine_ls_goodness_of_fit_ref 0.863
_refine_ls_hydrogen_treatment refall
_refine_ls_number_parameters 238
_refine_ls_number_reflns 1766
_refine_ls_R_factor_gt 0.0360
_refine_ls_shift/su_max 0.0160
_refine_ls_structure_factor_coef Fsqd
_refine_ls_weighting_details 'w = 1/\s^2^(Fo^2^)'
_refine_ls_weighting_scheme sigma
_refine_ls_wR_factor_ref 0.0660
_reflns_number_gt 1049
_reflns_number_total 1737
_reflns_threshold_expression F^2^>2.0\s(F^2^)
_cod_data_source_file ja0275092B-2_s2_2.cif
_cod_data_source_block compound_17_alpha_
_cod_original_sg_symbol_H-M 'P 21 21 21 '
_cod_original_formula_sum 'C19 H30 O4 '
_cod_database_code 4115319

loop_
_symmetry_equiv_pos_as_xyz
x,y,z
x+1/2,-y+1/2,-z
-x,y+1/2,-z+1/2
-x+1/2,-y,z+1/2

loop_
_atom_site_label
_atom_site_type_symbol
_atom_site_fract_x
_atom_site_fract_y
_atom_site_fract_z
_atom_site_U_iso_or_equiv
_atom_site_adp_type
_atom_site_occupancy
_atom_site_symmetry_multiplicity
_atom_site_calc_flag
O1 O 0.6987(3) -0.2150(2) 0.0433(1) 0.0241(7) Uani 1.00 1 d
O2 O 0.7258(3) 0.0057(2) 0.0758(1) 0.0174(7) Uani 1.00 1 d
O3 O 0.6157(3) 0.1870(2) 0.2097(1) 0.0209(7) Uani 1.00 1 d
O4 O 0.8282(4) 0.5471(2) 0.2254(1) 0.050(1) Uani 1.00 1 d
C1 C 0.5435(5) 0.2969(4) 0.2284(2) 0.031(1) Uani 1.00 1 d
C2 C 0.6027(5) 0.4179(4) 0.2323(2) 0.031(1) Uani 1.00 1 d
C3 C 0.7674(5) 0.4386(4) 0.2226(2) 0.034(1) Uani 1.00 1 d
C4 C 0.8570(4) 0.3133(4) 0.2125(2) 0.027(1) Uani 1.00 1 d
C5 C 0.7645(4) 0.2099(3) 0.1769(2) 0.021(1) Uani 1.00 1 d
C6 C 0.8451(4) 0.0779(3) 0.1739(2) 0.023(1) Uani 1.00 1 d
C7 C 0.7503(4) -0.0308(3) 0.1432(1) 0.021(1) Uani 1.00 1 d
C8 C 0.8276(4) -0.1648(3) 0.1449(2) 0.026(1) Uani 1.00 1 d
C9 C 0.7288(5) -0.2632(3) 0.1080(1) 0.029(1) Uani 1.00 1 d
C10 C 0.6317(4) -0.0867(3) 0.0412(1) 0.020(1) Uani 1.00 1 d
C11 C 0.4637(4) -0.0873(3) 0.0656(2) 0.022(1) Uani 1.00 1 d
C12 C 0.3851(4) 0.0465(3) 0.0582(2) 0.022(1) Uani 1.00 1 d
C13 C 0.3903(4) 0.0898(4) -0.0123(1) 0.025(1) Uani 1.00 1 d
C14 C 0.5571(4) 0.0890(4) -0.0383(2) 0.022(1) Uani 1.00 1 d
C15 C 0.6354(4) -0.0447(3) -0.0306(1) 0.019(1) Uani 1.00 1 d
C16 C 0.7961(4) -0.0549(4) -0.0631(1) 0.025(1) Uani 1.00 1 d
C17 C 0.8973(4) 0.0671(3) -0.0568(2) 0.031(1) Uani 1.00 1 d
C18 C 0.7762(4) -0.0908(4) -0.1352(1) 0.041(1) Uani 1.00 1 d
C19 C 0.2186(4) 0.0414(4) 0.0843(2) 0.036(1) Uani 1.00 1 d
H1 H 0.4377(5) 0.2878(4) 0.2404(2) 0.037(2) Uiso 1.00 1 c
H2 H 0.5370(5) 0.4906(4) 0.2414(2) 0.037(2) Uiso 1.00 1 c
H3 H 0.9474(4) 0.3327(4) 0.1880(2) 0.033(2) Uiso 1.00 1 c
H4 H 0.8862(4) 0.2792(4) 0.2535(2) 0.033(2) Uiso 1.00 1 c
H5 H 0.7450(4) 0.2396(3) 0.1341(2) 0.025(1) Uiso 1.00 1 c
H6 H 0.9377(4) 0.0881(3) 0.1495(2) 0.028(2) Uiso 1.00 1 c
H7 H 0.8702(4) 0.0520(3) 0.2168(2) 0.028(2) Uiso 1.00 1 c
H8 H 0.6527(4) -0.0360(3) 0.1644(1) 0.025(1) Uiso 1.00 1 c
H9 H 0.9273(4) -0.1593(3) 0.1256(2) 0.031(2) Uiso 1.00 1 c
H10 H 0.8376(4) -0.1928(3) 0.1885(2) 0.031(2) Uiso 1.00 1 c
H11 H 0.6333(5) -0.2758(3) 0.1300(1) 0.034(2) Uiso 1.00 1 c
H12 H 0.7825(5) -0.3447(3) 0.1054(1) 0.034(2) Uiso 1.00 1 c
H13 H 0.4066(4) -0.1506(3) 0.0416(2) 0.026(1) Uiso 1.00 1 c
H14 H 0.4635(4) -0.1109(3) 0.1101(2) 0.026(1) Uiso 1.00 1 c
H15 H 0.4416(4) 0.1087(3) 0.0832(2) 0.026(1) Uiso 1.00 1 c
H16 H 0.3290(4) 0.0314(4) -0.0375(1) 0.030(2) Uiso 1.00 1 c
H17 H 0.3496(4) 0.1764(4) -0.0157(1) 0.029(2) Uiso 1.00 1 c
H18 H 0.5549(4) 0.1111(4) -0.0830(2) 0.027(1) Uiso 1.00 1 c
H19 H 0.6157(4) 0.1530(4) -0.0154(2) 0.026(1) Uiso 1.00 1 c
H20 H 0.5711(4) -0.1058(3) -0.0528(1) 0.023(1) Uiso 1.00 1 c
H21 H 0.8497(4) -0.1256(4) -0.0430(1) 0.030(2) Uiso 1.00 1 c
H22 H 0.9148(4) 0.0854(3) -0.0123(2) 0.038(2) Uiso 1.00 1 c
H23 H 0.9938(4) 0.0520(3) -0.0777(2) 0.038(2) Uiso 1.00 1 c
H24 H 0.8468(4) 0.1400(3) -0.0764(2) 0.038(2) Uiso 1.00 1 c
H25 H 0.7184(4) -0.1701(4) -0.1388(1) 0.050(2) Uiso 1.00 1 c
H26 H 0.7227(4) -0.0218(4) -0.1567(1) 0.049(2) Uiso 1.00 1 c
H27 H 0.8753(4) -0.1024(4) -0.1543(1) 0.050(2) Uiso 1.00 1 c
H28 H 0.1725(4) 0.1259(4) 0.0805(2) 0.043(2) Uiso 1.00 1 c
H29 H 0.1602(4) -0.0206(4) 0.0600(2) 0.043(2) Uiso 1.00 1 c
H30 H 0.2202(4) 0.0156(4) 0.1285(2) 0.044(2) Uiso 1.00 1 c

loop_
_atom_site_aniso_label
_atom_site_aniso_U_11
_atom_site_aniso_U_22
_atom_site_aniso_U_33
_atom_site_aniso_U_12
_atom_site_aniso_U_13
_atom_site_aniso_U_23
O1 0.033(2) 0.018(1) 0.021(1) 0.006(1) -0.001(1) -0.000(1)
O2 0.018(2) 0.022(1) 0.012(1) 0.002(1) -0.002(1) -0.002(1)
O3 0.018(1) 0.025(1) 0.020(1) 0.000(1) 0.004(1) -0.002(1)
O4 0.083(3) 0.030(2) 0.035(2) -0.017(2) -0.016(2) 0.008(2)
C1 0.030(3) 0.038(3) 0.024(2) 0.009(3) 0.003(2) 0.001(2)
C2 0.042(3) 0.026(3) 0.025(2) 0.012(3) -0.004(2) -0.000(2)
C3 0.062(4) 0.023(2) 0.016(2) 0.001(3) -0.011(2) 0.006(2)
C4 0.031(3) 0.034(2) 0.017(2) -0.014(2) 0.001(2) -0.002(2)
C5 0.021(2) 0.030(2) 0.014(2) -0.004(2) 0.002(2) -0.001(2)
C6 0.019(2) 0.031(2) 0.021(2) 0.001(2) 0.002(2) -0.004(2)
C7 0.021(2) 0.027(2) 0.016(2) 0.004(2) 0.001(2) 0.003(2)
C8 0.026(3) 0.034(2) 0.018(2) 0.010(2) 0.003(2) 0.003(2)
C9 0.035(3) 0.028(2) 0.023(2) 0.010(2) 0.001(2) 0.006(2)
C10 0.028(2) 0.015(2) 0.017(2) 0.002(2) 0.001(2) 0.000(2)
C11 0.022(2) 0.022(2) 0.021(2) -0.000(2) -0.004(2) -0.001(2)
C12 0.019(2) 0.021(2) 0.026(2) -0.001(2) -0.002(2) 0.000(2)
C13 0.026(2) 0.023(2) 0.025(2) -0.000(2) -0.004(2) 0.003(2)
C14 0.027(2) 0.025(2) 0.015(2) 0.004(2) -0.002(2) 0.003(2)
C15 0.026(2) 0.018(2) 0.014(2) -0.000(2) -0.002(2) -0.002(2)
C16 0.034(2) 0.023(2) 0.017(2) 0.005(2) 0.002(2) -0.002(2)
C17 0.031(3) 0.037(3) 0.027(2) 0.004(2) 0.002(2) -0.001(2)
C18 0.050(3) 0.053(3) 0.021(2) -0.002(3) 0.006(2) -0.011(2)
C19 0.021(2) 0.050(3) 0.038(2) 0.002(2) 0.001(2) 0.011(2)

loop_
_atom_type_symbol
_atom_type_description
_atom_type_scat_dispersion_real
_atom_type_scat_dispersion_imag
_atom_type_scat_source
O O 0.017 0.010
;
International Tables for Crystallography
(1992, Vol. C, Tables 4.2.6.8 and 6.1.1.4)
;
C C 0.006 0.003
;
International Tables for Crystallography
(1992, Vol. C, Tables 4.2.6.8 and 6.1.1.4)
;
H H 0.000 0.000
;
International Tables for Crystallography
(1992, Vol. C, Table 6.1.1.4)
;

loop_
_geom_angle_atom_site_label_1
_geom_angle_atom_site_label_2
_geom_angle_atom_site_label_3
_geom_angle
_geom_angle_publ_flag
C9 O1 C10 114.2(2) yes
C7 O2 C10 113.1(2) yes
C1 O3 C5 114.1(3) yes
O3 C1 C2 127.6(4) yes
O3 C1 H1 116.2(2) no
C2 C1 H1 116.3(3) no
C1 C2 C3 120.0(4) yes
C1 C2 H2 120.0(3) no
C3 C2 H2 120.0(2) no
O4 C3 C2 122.9(4) yes
O4 C3 C4 123.4(4) yes
C2 C3 C4 113.6(4) yes
C3 C4 C5 112.7(3) yes
C3 C4 H3 108.6(2) no
C5 C4 H3 108.62(18) no
C3 C4 H4 108.7(2) no
C5 C4 H4 108.72(18) no
H3 C4 H4 109.460(9) no
O3 C5 C4 110.3(3) yes
O3 C5 C6 106.3(3) yes
C4 C5 C6 113.3(3) yes
O3 C5 H5 108.91(16) no
C4 C5 H5 108.99(18) no
C6 C5 H5 108.94(19) no
C5 C6 C7 114.6(3) yes
C5 C6 H6 108.18(19) no
C7 C6 H6 108.21(19) no
C5 C6 H7 108.18(19) no
C7 C6 H7 108.14(17) no
H6 C6 H7 109.462(9) no
O2 C7 C6 107.0(3) yes
O2 C7 C8 108.3(3) yes
C6 C7 C8 114.1(3) yes
O2 C7 H8 109.04(18) no
C6 C7 H8 109.06(19) no
C8 C7 H8 109.24(19) no
C7 C8 C9 109.5(3) yes
C7 C8 H9 109.64(19) no
C9 C8 H9 109.67(19) no
C7 C8 H10 109.29(18) no
C9 C8 H10 109.28(17) no
H9 C8 H10 109.466(9) no
O1 C9 C8 109.9(3) yes
O1 C9 H11 109.39(19) no
C8 C9 H11 109.58(19) no
O1 C9 H12 109.24(16) no
C8 C9 H12 109.21(19) no
H11 C9 H12 109.460 no
O1 C10 O2 110.8(3) yes
O1 C10 C11 111.7(3) yes
O2 C10 C11 111.9(3) yes
O1 C10 C15 105.8(3) yes
O2 C10 C15 106.7(3) yes
C11 C10 C15 109.7(3) yes
C10 C11 C12 112.5(3) yes
C10 C11 H13 108.71(19) no
C12 C11 H13 108.69(19) no
C10 C11 H14 108.71(18) no
C12 C11 H14 108.7(2) no
H13 C11 H14 109.458(9) no
C11 C12 C13 109.8(3) yes
C11 C12 C19 110.5(3) yes
C13 C12 C19 111.9(3) yes
C11 C12 H15 108.11(19) no
C13 C12 H15 108.2(2) no
C19 C12 H15 108.1(2) no
C12 C13 C14 111.1(3) yes
C12 C13 H16 109.1(2) no
C14 C13 H16 109.12(19) no
C12 C13 H17 109.0(2) no
C14 C13 H17 109.0(2) no
H16 C13 H17 109.457(9) no
C13 C14 C15 112.5(3) yes
C13 C14 H18 108.65(17) no
C15 C14 H18 108.64(18) no
C13 C14 H19 108.76(19) no
C15 C14 H19 108.76(18) no
H18 C14 H19 109.459 no
C10 C15 C14 109.6(3) yes
C10 C15 C16 114.7(3) yes
C14 C15 C16 114.3(3) yes
C10 C15 H20 105.70(19) no
C14 C15 H20 105.80(18) no
C16 C15 H20 105.76(18) no
C15 C16 C17 115.1(3) yes
C15 C16 C18 109.6(3) yes
C17 C16 C18 109.9(3) yes
C15 C16 H21 107.33(19) no
C17 C16 H21 107.38(19) no
C18 C16 H21 107.2(2) no
C16 C17 H22 109.49(19) no
C16 C17 H23 109.39(19) no
H22 C17 H23 109.477 no
C16 C17 H24 109.53(19) no
H22 C17 H24 109.470 no
H23 C17 H24 109.476(5) no
C16 C18 H25 109.6(2) no
C16 C18 H26 109.4(2) no
H25 C18 H26 109.476(6) no
C16 C18 H27 109.4(2) no
H25 C18 H27 109.474(9) no
H26 C18 H27 109.473(7) no
C12 C19 H28 109.5(2) no
C12 C19 H29 109.5(2) no
H28 C19 H29 109.470(5) no
C12 C19 H30 109.48(19) no
H28 C19 H30 109.480(4) no
H29 C19 H30 109.467(9) no

loop_
_geom_bond_atom_site_label_1
_geom_bond_atom_site_label_2
_geom_bond_distance
_geom_bond_publ_flag
O1 C9 1.448(3) yes
O1 C10 1.427(4) yes
O2 C7 1.457(3) yes
O2 C10 1.432(4) yes
O3 C1 1.336(4) yes
O3 C5 1.470(4) yes
O4 C3 1.222(4) yes
C1 C2 1.333(5) yes
C1 H1 0.95003(9) no
C2 C3 1.450(5) yes
C2 H2 0.94998(7) no
C3 C4 1.503(5) yes
C4 C5 1.510(4) yes
C4 H3 0.94994(7) no
C4 H4 0.95006(8) no
C5 C6 1.511(4) yes
C5 H5 0.95000(9) no
C6 C7 1.513(4) yes
C6 H6 0.95000(8) no
C6 H7 0.95006(9) no
C7 C8 1.516(4) yes
C7 H8 0.95004(8) no
C8 C9 1.518(4) yes
C8 H9 0.95003(8) no
C8 H10 0.95000(9) no
C9 H11 0.94995(8) no
C9 H12 0.94995(8) no
C10 C11 1.534(4) yes
C10 C15 1.544(4) yes
C11 C12 1.526(4) yes
C11 H13 0.94996(6) no
C11 H14 0.95003(9) no
C12 C13 1.523(4) yes
C12 C19 1.535(5) yes
C12 H15 0.94998(6) no
C13 C14 1.535(4) yes
C13 H16 0.94994(6) no
C13 H17 0.95001(9) no
C14 C15 1.526(4) yes
C14 H18 0.9501(1) no
C14 H19 0.94999(6) no
C15 C16 1.543(4) yes
C15 H20 0.95003(6) no
C16 C17 1.521(4) yes
C16 C18 1.542(4) yes
C16 H21 0.94996(7) no
C17 H22 0.95008(9) no
C17 H23 0.95000(8) no
C17 H24 0.94992(7) no
C18 H25 0.95000(8) no
C18 H26 0.95003(6) no
C18 H27 0.94998(8) no
C19 H28 0.94998(9) no
C19 H29 0.94992(6) no
C19 H30 0.94995(9) no

loop_
_geom_contact_atom_site_label_1
_geom_contact_atom_site_label_2
_geom_contact_site_symmetry_2
_geom_contact_distance
_geom_contact_publ_flag
O1 O2 . 2.353(3) yes
O1 C7 . 2.822(4) yes
O1 C8 . 2.429(4) yes
O1 C9 . 1.448(3) yes
O1 C10 . 1.427(4) yes
O1 C11 . 2.451(4) yes
O1 C15 . 2.371(4) yes
O1 C16 . 2.861(4) yes
O1 H8 . 3.119(4) no
O1 H9 . 2.665(4) no
O1 H10 . 3.239(4) no
O1 H11 . 1.978(4) no
O1 H12 . 1.976(4) no
O1 H13 . 2.603(4) no
O1 H13 2_545 2.855(4) no
O1 H14 . 2.672(4) no
O1 H16 2_545 3.406(4) no
O1 H20 . 2.526(4) no
O1 H21 . 2.388(4) no
O1 H21 2_445 3.418(4) no
O1 H29 2_545 3.446(4) no
O2 O3 . 3.456(3) yes
O2 C5 . 2.962(4) yes
O2 C6 . 2.388(4) yes
O2 C7 . 1.457(3) yes
O2 C8 . 2.410(4) yes
O2 C9 . 2.812(4) yes
O2 C10 . 1.432(4) yes
O2 C11 . 2.459(4) yes
O2 C12 . 2.989(4) yes
O2 C13 . 3.524(4) yes
O2 C14 . 2.897(4) yes
O2 C15 . 2.389(4) yes
O2 C16 . 2.998(4) yes
O2 C17 . 3.175(4) yes
O2 H5 . 2.668(4) no
O2 H6 . 2.522(4) no
O2 H7 . 3.202(4) no
O2 H8 . 1.982(4) no
O2 H9 . 2.625(4) no
O2 H10 . 3.228(4) no
O2 H11 . 3.174(4) no
O2 H13 . 3.256(4) no
O2 H14 . 2.650(4) no
O2 H15 . 2.670(4) no
O2 H19 . 2.586(4) no
O2 H20 . 3.182(4) no
O2 H21 . 2.992(4) no
O2 H22 . 2.573(4) no
O2 H24 . 3.583(4) no
O3 C1 . 1.336(4) yes
O3 C2 . 2.394(5) yes
O3 C2 3_645 3.530(5) yes
O3 C3 . 2.883(5) yes
O3 C4 . 2.446(4) yes
O3 C5 . 1.470(4) yes
O3 C6 . 2.386(4) yes
O3 C7 . 2.851(4) yes
O3 C18 4_655 3.478(4) yes
O3 H1 . 1.951(4) no
O3 H2 . 3.225(5) no
O3 H2 3_645 2.595(4) no
O3 H3 . 3.252(4) no
O3 H4 . 2.673(4) no
O3 H5 . 1.992(4) no
O3 H6 . 3.205(4) no
O3 H7 . 2.593(4) no
O3 H8 . 2.471(4) no
O3 H15 . 3.118(4) no
O3 H25 4_655 3.445(4) no
O3 H26 4_655 3.518(4) no
O3 H27 4_655 2.938(4) no
O4 C1 . 3.534(5) yes
O4 C2 . 2.350(5) yes
O4 C3 . 1.222(4) yes
O4 C4 . 2.403(4) yes
O4 C6 3_755 3.516(4) yes
O4 C8 1_565 3.367(4) yes
O4 C9 1_565 3.214(4) yes
O4 H1 3_655 3.426(5) no
O4 H2 . 2.598(5) no
O4 H3 . 2.530(4) no
O4 H4 . 2.827(4) no
O4 H4 3_755 3.438(5) no
O4 H6 3_755 3.305(4) no
O4 H7 3_755 2.863(4) no
O4 H10 1_565 2.750(4) no
O4 H11 1_565 3.154(4) no
O4 H12 1_565 2.741(4) no
O4 H30 3_655 3.063(4) no
C1 C2 . 1.333(5) yes
C1 C3 . 2.411(6) yes
C1 C4 . 2.729(5) yes
C1 C5 . 2.356(5) yes
C1 H1 . 0.95003(9) no
C1 H2 . 1.986(5) no
C1 H2 3_645 3.249(5) no
C1 H4 . 3.006(5) no
C1 H5 . 2.676(5) no
C1 H8 3_655 3.262(5) no
C1 H11 3_655 3.380(5) no
C1 H14 3_655 3.465(5) no
C1 H23 2_455 3.498(5) no
C1 H27 4_655 3.203(5) no
C2 C3 . 1.450(5) yes
C2 C4 . 2.471(6) yes
C2 C5 . 2.779(5) yes
C2 H1 . 1.950(5) no
C2 H2 . 0.94998(7) no
C2 H3 . 3.229(6) no
C2 H4 . 2.856(6) no
C2 H5 . 2.983(5) no
C2 H8 3_655 3.103(5) no
C2 H14 3_655 3.319(5) no
C2 H23 2_455 3.343(5) no
C2 H27 2_455 3.154(5) no
C2 H30 3_655 3.405(5) no
C3 C4 . 1.503(5) yes
C3 C5 . 2.507(5) yes
C3 H1 . 3.251(6) no
C3 H2 . 2.094(5) no
C3 H3 . 2.019(5) no
C3 H4 . 2.020(5) no
C3 H5 . 2.732(5) no
C3 H7 3_755 3.559(6) no
C3 H12 1_565 3.275(5) no
C3 H30 3_655 3.176(5) no
C4 C5 . 1.510(4) yes
C4 C6 . 2.523(5) yes
C4 H2 . 3.350(6) no
C4 H3 . 0.94994(7) no
C4 H4 . 0.95006(8) no
C4 H5 . 2.029(4) no
C4 H6 . 2.722(5) no
C4 H7 . 2.658(5) no
C4 H10 3_755 3.335(5) no
C4 H18 2_555 3.265(5) no
C4 H25 4_655 3.461(5) no
C5 C6 . 1.511(4) yes
C5 C7 . 2.545(5) yes
C5 H1 . 3.208(5) no
C5 H3 . 2.024(4) no
C5 H4 . 2.025(4) no
C5 H5 . 0.95000(9) no
C5 H6 . 2.020(5) no
C5 H7 . 2.020(5) no
C5 H8 . 2.689(5) no
C5 H15 . 3.545(5) no
C6 C7 . 1.513(4) yes
C6 C8 . 2.542(5) yes
C6 H3 . 2.750(5) no
C6 H4 . 2.649(5) no
C6 H5 . 2.029(5) no
C6 H6 . 0.95000(8) no
C6 H7 . 0.95006(9) no
C6 H8 . 2.032(5) no
C6 H9 . 2.703(5) no
C6 H10 . 2.768(5) no
C6 H26 4_655 3.594(4) no
C6 H28 1_655 3.454(5) no
C6 H30 1_655 3.427(5) no
C7 C8 . 1.516(4) yes
C7 C9 . 2.478(5) yes
C7 C10 . 2.411(5) yes
C7 C11 . 3.002(5) yes
C7 H1 3_645 3.436(5) no
C7 H2 3_645 3.445(5) no
C7 H5 . 2.753(5) no
C7 H6 . 2.023(5) no
C7 H7 . 2.022(4) no
C7 H8 . 0.95004(8) no
C7 H9 . 2.042(5) no
C7 H10 . 2.038(4) no
C7 H11 . 2.700(5) no
C7 H12 . 3.295(5) no
C7 H14 . 2.693(5) no
C7 H15 . 3.261(5) no
C8 C9 . 1.518(4) yes
C8 C10 . 2.841(5) yes
C8 H1 3_645 3.330(5) no
C8 H4 3_745 3.290(5) no
C8 H6 . 2.741(5) no
C8 H7 . 2.682(5) no
C8 H8 . 2.037(5) no
C8 H9 . 0.95003(8) no
C8 H10 . 0.95000(9) no
C8 H11 . 2.043(5) no
C8 H12 . 2.039(4) no
C8 H14 . 3.268(5) no
C9 C10 . 2.413(5) yes
C9 C11 . 3.032(5) yes
C9 H1 3_645 3.484(5) no
C9 H8 . 2.668(5) no
C9 H9 . 2.044(5) no
C9 H10 . 2.040(4) no
C9 H11 . 0.94995(8) no
C9 H12 . 0.94995(8) no
C9 H13 . 3.304(5) no
C9 H13 2_545 3.559(5) no
C9 H14 . 2.763(5) no
C9 H16 2_545 3.207(5) no
C9 H20 2_545 3.433(5) no
C9 H21 . 3.575(4) no
C9 H27 2_445 3.475(5) no
C10 C11 . 1.534(4) yes
C10 C12 . 2.545(5) yes
C10 C13 . 2.961(5) yes
C10 C14 . 2.509(5) yes
C10 C15 . 1.544(4) yes
C10 C16 . 2.600(5) yes
C10 C17 . 3.433(5) yes
C10 H8 . 2.603(4) no
C10 H9 . 3.176(5) no
C10 H11 . 2.657(4) no
C10 H12 . 3.213(5) no
C10 H13 . 2.047(5) no
C10 H14 . 2.047(4) no
C10 H15 . 2.717(5) no
C10 H16 . 3.301(5) no
C10 H18 . 3.325(5) no
C10 H19 . 2.704(5) no
C10 H20 . 2.020(4) no
C10 H21 . 2.593(5) no
C10 H22 . 3.199(5) no
C11 C12 . 1.526(4) yes
C11 C13 . 2.495(5) yes
C11 C14 . 2.909(5) yes
C11 C15 . 2.517(5) yes
C11 C19 . 2.515(5) yes
C11 H8 . 2.664(5) no
C11 H11 . 2.753(5) no
C11 H13 . 0.94996(6) no
C11 H14 . 0.95003(9) no
C11 H15 . 2.033(4) no
C11 H16 . 2.709(4) no
C11 H17 . 3.311(5) no
C11 H19 . 3.237(5) no
C11 H20 . 2.622(5) no
C11 H21 2_445 3.113(5) no
C11 H25 2_445 3.584(5) no
C11 H28 . 3.331(5) no
C11 H29 . 2.707(5) no
C11 H30 . 2.682(5) no
C12 C13 . 1.523(4) yes
C12 C14 . 2.523(5) yes
C12 C15 . 2.982(5) yes
C12 C19 . 1.535(5) yes
C12 H8 . 3.292(5) no
C12 H13 . 2.039(4) no
C12 H14 . 2.040(4) no
C12 H15 . 0.94998(6) no
C12 H16 . 2.042(4) no
C12 H17 . 2.041(4) no
C12 H18 . 3.329(5) no
C12 H19 . 2.728(5) no
C12 H20 . 3.198(5) no
C12 H24 2_455 3.224(5) no
C12 H28 . 2.057(5) no
C12 H29 . 2.057(5) no
C12 H30 . 2.057(5) no
C13 C14 . 1.535(4) yes
C13 C15 . 2.545(5) yes
C13 C19 . 2.534(5) yes
C13 H5 2_455 3.303(5) no
C13 H12 2_445 3.279(5) no
C13 H13 . 2.687(5) no
C13 H14 . 3.309(5) no
C13 H15 . 2.031(4) no
C13 H16 . 0.94994(6) no
C13 H17 . 0.95001(9) no
C13 H18 . 2.047(4) no
C13 H19 . 2.049(5) no
C13 H19 2_455 3.573(5) no
C13 H20 . 2.660(5) no
C13 H22 2_455 3.345(5) no
C13 H24 2_455 3.322(5) no
C13 H28 . 2.711(5) no
C13 H29 . 2.726(5) no
C13 H30 . 3.345(4) no
C14 C15 . 1.526(4) yes
C14 C16 . 2.579(5) yes
C14 C17 . 2.968(5) yes
C14 C18 . 3.304(5) yes
C14 H3 2_455 3.331(5) no
C14 H13 . 3.214(5) no
C14 H15 . 2.708(5) no
C14 H16 . 2.053(5) no
C14 H17 . 2.051(5) no
C14 H18 . 0.9501(1) no
C14 H19 . 0.94999(6) no
C14 H20 . 2.005(5) no
C14 H21 . 3.337(5) no
C14 H22 . 3.132(5) no
C14 H24 . 2.671(5) no
C14 H26 . 3.049(5) no
C14 H28 2_555 3.184(5) no
C15 C16 . 1.543(4) yes
C15 C17 . 2.585(5) yes
C15 C18 . 2.521(4) yes
C15 H12 2_445 3.593(5) no
C15 H13 . 2.698(5) no
C15 H14 . 3.332(5) no
C15 H15 . 3.280(5) no
C15 H16 . 2.758(5) no
C15 H17 . 3.349(5) no
C15 H18 . 2.039(4) no
C15 H19 . 2.040(5) no
C15 H20 . 0.95003(6) no
C15 H21 . 2.039(5) no
C15 H22 . 2.774(5) no
C15 H23 . 3.386(5) no
C15 H24 . 2.782(5) no
C15 H25 . 2.670(4) no
C15 H26 . 2.722(4) no
C15 H27 . 3.340(5) no
C16 C17 . 1.521(4) yes
C16 C18 . 1.542(4) yes
C16 H13 2_545 3.172(5) no
C16 H18 . 2.709(5) no
C16 H19 . 2.802(5) no
C16 H20 . 2.020(5) no
C16 H21 . 0.94996(7) no
C16 H22 . 2.045(4) no
C16 H23 . 2.044(5) no
C16 H24 . 2.045(4) no
C16 H25 . 2.065(4) no
C16 H26 . 2.062(4) no
C16 H27 . 2.062(4) no
C17 C18 . 2.507(5) yes
C17 H15 2_555 3.360(5) no
C17 H17 2_555 3.033(5) no
C17 H18 . 3.036(5) no
C17 H19 . 2.719(5) no
C17 H20 . 3.318(5) no
C17 H21 . 2.020(4) no
C17 H22 . 0.95008(9) no
C17 H23 . 0.95000(8) no
C17 H24 . 0.94992(7) no
C17 H25 . 3.325(5) no
C17 H26 . 2.711(5) no
C17 H27 . 2.658(5) no
C17 H29 1_655 3.428(5) no
C18 H2 2_555 3.303(5) no
C18 H4 4_654 3.304(5) no
C18 H7 4_654 3.332(5) no
C18 H11 2_545 3.367(5) no
C18 H13 2_545 3.451(5) no
C18 H14 2_545 3.473(5) no
C18 H18 . 3.002(5) no
C18 H20 . 2.460(5) no
C18 H21 . 2.037(4) no
C18 H22 . 3.328(5) no
C18 H23 . 2.652(5) no
C18 H24 . 2.709(5) no
C18 H25 . 0.95000(8) no
C18 H26 . 0.95003(6) no
C18 H27 . 0.94998(8) no
C19 H6 1_455 2.813(5) no
C19 H9 1_455 3.346(5) no
C19 H13 . 2.685(5) no
C19 H14 . 2.672(5) no
C19 H15 . 2.041(5) no
C19 H16 . 2.692(4) no
C19 H17 . 2.725(5) no
C19 H19 2_455 3.529(5) no
C19 H22 1_455 3.324(5) no
C19 H24 2_455 3.424(5) no
C19 H28 . 0.94998(9) no
C19 H29 . 0.94992(6) no
C19 H30 . 0.94995(9) no
H1 H2 . 2.231(5) no
H1 H2 3_645 3.050(5) no
H1 H5 . 3.477(5) no
H1 H8 3_655 2.771(5) no
H1 H10 3_655 2.799(5) no
H1 H11 3_655 2.821(5) no
H1 H14 3_655 3.365(5) no
H1 H24 2_455 3.555(5) no
H1 H26 2_455 3.476(5) no
H1 H27 4_655 3.297(5) no
H2 H8 3_655 2.556(5) no
H2 H11 1_565 3.408(5) no
H2 H14 3_655 3.237(5) no
H2 H23 2_455 3.430(5) no
H2 H26 2_455 3.242(5) no
H2 H27 2_455 2.543(5) no
H2 H30 3_655 3.417(5) no
H3 H4 . 1.55124(13) no
H3 H5 . 2.276(4) no
H3 H6 . 2.610(5) no
H3 H7 . 2.988(5) no
H3 H7 3_755 3.362(5) no
H3 H10 3_755 3.164(5) no
H3 H16 2_555 3.552(4) no
H3 H18 2_555 2.428(5) no
H3 H26 2_555 3.122(5) no
H4 H5 . 2.781(4) no
H4 H6 . 2.930(5) no
H4 H7 . 2.434(5) no
H4 H7 3_755 3.531(5) no
H4 H9 3_755 3.035(5) no
H4 H10 3_755 2.681(5) no
H4 H25 4_655 2.644(5) no
H4 H26 4_655 3.341(5) no
H4 H27 4_655 3.455(5) no
H4 H30 3_655 3.542(5) no
H5 H6 . 2.287(5) no
H5 H7 . 2.778(5) no
H5 H8 . 2.977(5) no
H5 H15 . 3.118(5) no
H5 H16 2_555 3.150(5) no
H5 H17 2_555 2.744(4) no
H5 H18 2_555 3.250(5) no
H5 H19 . 3.399(5) no
H5 H23 2_455 3.246(5) no
H6 H7 . 1.55130(13) no
H6 H8 . 2.780(5) no
H6 H9 . 2.563(5) no
H6 H10 . 3.089(5) no
H6 H18 2_555 3.499(5) no
H6 H22 . 3.348(5) no
H6 H28 1_655 2.505(5) no
H6 H29 1_655 2.885(5) no
H6 H30 1_655 2.582(5) no
H7 H8 . 2.343(4) no
H7 H9 . 2.898(5) no
H7 H10 . 2.570(5) no
H7 H25 4_655 3.304(5) no
H7 H26 4_655 2.750(5) no
H7 H27 4_655 3.440(5) no
H7 H30 1_655 3.546(5) no
H8 H9 . 2.797(5) no
H8 H10 . 2.309(5) no
H8 H11 . 2.544(5) no
H8 H12 . 3.547(5) no
H8 H13 . 3.507(5) no
H8 H14 . 2.122(5) no
H8 H15 . 2.880(5) no
H9 H10 . 1.55133(12) no
H9 H11 . 2.801(5) no
H9 H12 . 2.299(4) no
H9 H20 2_545 3.082(5) no
H9 H21 . 3.564(4) no
H9 H25 2_545 3.063(5) no
H9 H29 1_655 2.803(5) no
H9 H30 1_655 3.089(5) no
H10 H11 . 2.298(5) no
H10 H12 . 2.358(4) no
H11 H12 . 1.55116(12) no
H11 H13 . 2.963(5) no
H11 H14 . 2.263(5) no
H11 H21 2_445 3.196(5) no
H11 H23 2_445 3.238(5) no
H11 H27 2_445 2.595(5) no
H12 H13 2_545 3.219(5) no
H12 H16 2_545 2.392(5) no
H12 H20 2_545 2.762(5) no
H12 H23 2_445 3.311(5) no
H13 H14 . 1.55121(14) no
H13 H15 . 2.787(5) no
H13 H16 . 2.556(5) no
H13 H17 . 3.560(5) no
H13 H20 . 2.454(5) no
H13 H21 2_445 2.326(5) no
H13 H25 2_445 3.161(5) no
H13 H27 2_445 3.435(5) no
H13 H28 . 3.552(5) no
H13 H29 . 2.531(5) no
H13 H30 . 2.943(5) no
H14 H15 . 2.307(4) no
H14 H16 . 3.568(4) no
H14 H20 . 3.491(5) no
H14 H21 2_445 3.169(5) no
H14 H25 2_445 3.126(5) no
H14 H27 2_445 3.145(5) no
H14 H28 . 3.530(5) no
H14 H29 . 2.959(5) no
H14 H30 . 2.490(5) no
H15 H16 . 2.789(5) no
H15 H17 . 2.296(4) no
H15 H18 . 3.569(5) no
H15 H19 . 2.570(5) no
H15 H22 2_455 3.444(5) no
H15 H23 2_455 3.478(5) no
H15 H24 2_455 2.684(5) no
H15 H28 . 2.328(5) no
H15 H29 . 2.801(5) no
H15 H30 . 2.328(5) no
H16 H17 . 1.55117(15) no
H16 H18 . 2.310(4) no
H16 H19 . 2.802(5) no
H16 H20 . 2.530(5) no
H16 H23 1_455 3.016(5) no
H16 H28 . 2.948(5) no
H16 H29 . 2.541(5) no
H16 H30 . 3.559(4) no
H17 H18 . 2.347(5) no
H17 H19 . 2.307(5) no
H17 H19 2_455 2.736(5) no
H17 H20 . 3.529(5) no
H17 H22 2_455 2.550(5) no
H17 H23 1_455 3.558(5) no
H17 H23 2_455 3.588(5) no
H17 H24 2_455 2.664(5) no
H17 H28 . 2.559(5) no
H17 H29 . 3.020(5) no
H17 H30 . 3.576(4) no
H18 H19 . 1.55127(14) no
H18 H20 . 2.294(4) no
H18 H21 . 3.596(5) no
H18 H22 . 3.441(5) no
H18 H24 . 2.539(5) no
H18 H25 . 3.388(5) no
H18 H26 . 2.498(5) no
H18 H28 2_555 2.858(5) no
H19 H20 . 2.767(5) no
H19 H21 . 3.523(5) no
H19 H22 . 2.670(5) no
H19 H22 2_455 3.224(5) no
H19 H24 . 2.362(5) no
H19 H26 . 3.540(5) no
H19 H28 2_555 2.664(5) no
H20 H21 . 2.420(5) no
H20 H24 . 3.482(5) no
H20 H25 . 2.281(5) no
H20 H26 . 2.655(5) no
H20 H27 . 3.360(5) no
H21 H22 . 2.305(4) no
H21 H23 . 2.305(5) no
H21 H24 . 2.784(5) no
H21 H25 . 2.324(5) no
H21 H26 . 2.798(5) no
H21 H27 . 2.322(4) no
H21 H29 1_655 3.584(5) no
H22 H23 . 1.55147(13) no
H22 H24 . 1.55133(12) no
H22 H26 . 3.583(5) no
H22 H27 . 3.517(4) no
H22 H28 1_655 2.964(5) no
H22 H29 1_655 2.805(5) no
H23 H24 . 1.55132(12) no
H23 H25 . 3.511(5) no
H23 H26 . 2.949(5) no
H23 H27 . 2.452(5) no
H23 H29 1_655 3.271(5) no
H24 H25 . 3.579(5) no
H24 H26 . 2.569(5) no
H24 H27 . 2.953(5) no
H24 H28 2_555 2.815(5) no
H25 H26 . 1.55141(16) no
H25 H27 . 1.55135(13) no
H25 H29 2_545 3.575(5) no
H25 H30 2_545 3.517(5) no
H26 H27 . 1.55136(13) no
H28 H29 . 1.55125(16) no
H28 H30 . 1.55137(11) no
H29 H30 . 1.55120(14) no

loop_
_geom_torsion_atom_site_label_1
_geom_torsion_atom_site_label_2
_geom_torsion_atom_site_label_3
_geom_torsion_atom_site_label_4
_geom_torsion
_geom_torsion_publ_flag
C10 O1 C9 C8 -54.4(6) yes
C9 O1 C10 O2 55.2(5) yes
C9 O1 C10 C11 -70.2(5) yes
C9 O1 C10 C15 170.5(4) yes
C10 O2 C7 C6 -177.7(4) yes
C10 O2 C7 C8 58.9(5) yes
C7 O2 C10 O1 -57.7(5) yes
C7 O2 C10 C11 67.6(5) yes
C7 O2 C10 C15 -172.4(4) yes
C5 O3 C1 C2 -14.1(8) yes
C1 O3 C5 C4 43.7(6) yes
C1 O3 C5 C6 166.9(5) yes
O3 C1 C2 C3 -7.5(7) yes
C1 C2 C3 O4 180.0(5) yes
C1 C2 C3 C4 -3.3(8) yes
O4 C3 C4 C5 -149.8(4) yes
C2 C3 C4 C5 33.5(6) yes
C3 C4 C5 O3 -53.7(6) yes
C3 C4 C5 C6 -172.7(4) yes
O3 C5 C6 C7 54.1(5) yes
C4 C5 C6 C7 175.4(4) yes
C5 C6 C7 O2 64.5(5) yes
C5 C6 C7 C8 -175.8(4) yes
O2 C7 C8 C9 -56.2(4) yes
C6 C7 C8 C9 -175.2(4) yes
C7 C8 C9 O1 54.3(5) yes
O1 C10 C11 C12 -174.9(3) yes
O2 C10 C11 C12 60.2(5) yes
C15 C10 C11 C12 -58.0(5) yes
O1 C10 C15 C14 176.7(3) yes
O1 C10 C15 C16 -53.0(5) yes
O2 C10 C15 C14 -65.3(4) yes
O2 C10 C15 C16 65.0(5) yes
C11 C10 C15 C14 56.1(5) yes
C11 C10 C15 C16 -173.6(4) yes
C10 C11 C12 C13 57.0(5) yes
C10 C11 C12 C19 -179.1(4) yes
C11 C12 C13 C14 -54.6(5) yes
C19 C12 C13 C14 -177.8(4) yes
C12 C13 C14 C15 56.0(6) yes
C13 C14 C15 C10 -56.3(5) yes
C13 C14 C15 C16 173.2(4) yes
C10 C15 C16 C17 -88.4(5) yes
C10 C15 C16 C18 147.2(4) yes
C14 C15 C16 C17 39.6(6) yes
C14 C15 C16 C18 -84.8(5) yes
